data_4326717
loop_
_publ_author_name
'Christian Logemann'
'Mathias S. Wickleder'

_publ_contact_author_address
;Universit\"at Oldenburg
Institut f\"ur Reine und Angewandte Chemie
Carl von Ossietzky-Str. 9-11
26129 Oldenburg
Germany
;
_publ_contact_author_email mathias.wickleder@uni-oldenburg.de
_publ_contact_author_name 'M. S. Wickleder'
_publ_section_title
;
 The Unique bis-(Disulfato)-aurate Anion [Au(S2O7)2]-: Synthesis and
 Characterization of Li[Au(S2O7)2] and Na[Au(S2O7)2]
;
_journal_name_full 'Inorganic Chemistry'
_journal_page_first 11111
_journal_page_last 11116
_journal_paper_doi 10.1021/ic201671w
_journal_volume 50
_journal_year 2011
_chemical_formula_moiety 'Au O14 S4, Na'
_chemical_formula_sum 'Au Na O14 S4'
_chemical_formula_weight 572.20
_chemical_name_systematic
; 
 ? 
;
_space_group_IT_number 14
_symmetry_cell_setting monoclinic
_symmetry_space_group_name_Hall '-P 2yn'
_symmetry_space_group_name_H-M 'P 1 21/n 1'
_atom_sites_solution_primary direct
_atom_sites_solution_secondary difmap
_audit_creation_method SHELXL-97
_cell_angle_alpha 90.00
_cell_angle_beta 98.548(3)
_cell_angle_gamma 90.00
_cell_formula_units_Z 2
_cell_length_a 5.3331(3)
_cell_length_b 11.9338(7)
_cell_length_c 9.0767(5)
_cell_measurement_reflns_used 5697
_cell_measurement_temperature 153(2)
_cell_measurement_theta_max 28.34
_cell_measurement_theta_min 3.41
_cell_volume 571.26(6)
_computing_cell_refinement 'Bruker SAINT'
_computing_data_collection 'Bruker APEX2'
_computing_data_reduction 'Bruker SAINT'
_computing_molecular_graphics 'Bruker SHELXTL'
_computing_publication_material 'Bruker SHELXTL'
_computing_structure_refinement 'SHELXL-97 (Sheldrick, 1997)'
_computing_structure_solution 'SHELXS-97 (Sheldrick, 1990)'
_diffrn_ambient_temperature 153(2)
_diffrn_measured_fraction_theta_full 0.994
_diffrn_measured_fraction_theta_max 0.994
_diffrn_measurement_device_type 'Bruker APEX-II CCD, Bruker AXS'
_diffrn_measurement_method '\f and \w scans'
_diffrn_radiation_monochromator graphite
_diffrn_radiation_source 'fine-focus sealed tube'
_diffrn_radiation_type MoK\a
_diffrn_radiation_wavelength 0.71073
_diffrn_reflns_av_R_equivalents 0.0240
_diffrn_reflns_av_sigmaI/netI 0.0140
_diffrn_reflns_limit_h_max 6
_diffrn_reflns_limit_h_min -7
_diffrn_reflns_limit_k_max 15
_diffrn_reflns_limit_k_min -15
_diffrn_reflns_limit_l_max 12
_diffrn_reflns_limit_l_min -12
_diffrn_reflns_number 9067
_diffrn_reflns_theta_full 28.34
_diffrn_reflns_theta_max 28.34
_diffrn_reflns_theta_min 3.41
_exptl_absorpt_coefficient_mu 13.724
_exptl_absorpt_correction_T_max 0.4141
_exptl_absorpt_correction_T_min 0.1547
_exptl_absorpt_correction_type numerical
_exptl_absorpt_process_details 'X-Red 1.22, Stoe & Cie'
_exptl_crystal_colour yellow
_exptl_crystal_density_diffrn 3.327
_exptl_crystal_description blocks
_exptl_crystal_F_000 532
_exptl_crystal_size_max 0.22
_exptl_crystal_size_mid 0.08
_exptl_crystal_size_min 0.08
_refine_diff_density_max 0.801
_refine_diff_density_min -0.689
_refine_diff_density_rms 0.102
_refine_ls_extinction_coef 0.0083(3)
_refine_ls_extinction_expression Fc^*^=kFc[1+0.001xFc^2^\l^3^/sin(2\q)]^-1/4^
_refine_ls_extinction_method SHELXL
_refine_ls_goodness_of_fit_ref 1.072
_refine_ls_hydrogen_treatment none
_refine_ls_matrix_type full
_refine_ls_number_parameters 95
_refine_ls_number_reflns 1406
_refine_ls_number_restraints 0
_refine_ls_restrained_S_all 1.072
_refine_ls_R_factor_all 0.0140
_refine_ls_R_factor_gt 0.0123
_refine_ls_shift/su_max 0.000
_refine_ls_shift/su_mean 0.000
_refine_ls_structure_factor_coef Fsqd
_refine_ls_weighting_details 'calc w=1/[\s^2^(Fo^2^)+(0.0121P)^2^+0.7219P] where P=(Fo^2^+2Fc^2^)/3'
_refine_ls_weighting_scheme calc
_refine_ls_wR_factor_gt 0.0280
_refine_ls_wR_factor_ref 0.0291
_reflns_number_gt 1296
_reflns_number_total 1406
_reflns_threshold_expression >2sigma(I)
_cod_data_source_file ic201671w_si_002.cif
_cod_data_source_block c:\cl110au\cl110au
_cod_original_sg_symbol_H-M 'P 21/n'
_cod_database_code 4326717

loop_
_symmetry_equiv_pos_as_xyz
'x, y, z'
'-x+1/2, y+1/2, -z+1/2'
'-x, -y, -z'
'x-1/2, -y-1/2, z-1/2'

loop_
_atom_site_label
_atom_site_type_symbol
_atom_site_fract_x
_atom_site_fract_y
_atom_site_fract_z
_atom_site_U_iso_or_equiv
_atom_site_adp_type
_atom_site_occupancy
_atom_site_symmetry_multiplicity
_atom_site_calc_flag
_atom_site_refinement_flags
Au1 Au 0.5000 0.5000 0.5000 0.01071(6) Uani 1 2 d S
S1 S 0.95942(10) 0.46305(5) 0.73941(6) 0.01286(11) Uani 1 1 d .
S2 S 0.72922(11) 0.27306(5) 0.58324(7) 0.01647(12) Uani 1 1 d .
O12 O 1.2164(3) 0.49686(13) 0.7748(2) 0.0182(4) Uani 1 1 d .
O121 O 0.9792(3) 0.34329(14) 0.66037(18) 0.0152(3) Uani 1 1 d .
O22 O 0.5625(3) 0.26149(16) 0.6894(2) 0.0261(4) Uani 1 1 d .
O11 O 0.8354(3) 0.53768(15) 0.61303(19) 0.0161(3) Uani 1 1 d .
O13 O 0.8085(3) 0.45008(16) 0.85436(19) 0.0213(4) Uani 1 1 d .
O21 O 0.6236(3) 0.34916(14) 0.45390(18) 0.0165(3) Uani 1 1 d .
O23 O 0.8391(4) 0.17892(15) 0.5233(2) 0.0277(4) Uani 1 1 d .
Na1 Na 1.0000 0.0000 0.5000 0.0138(3) Uani 1 2 d S

loop_
_atom_site_aniso_label
_atom_site_aniso_U_11
_atom_site_aniso_U_22
_atom_site_aniso_U_33
_atom_site_aniso_U_23
_atom_site_aniso_U_13
_atom_site_aniso_U_12
Au1 0.01268(7) 0.00840(8) 0.01029(7) 0.00017(4) -0.00075(4) 0.00166(4)
S1 0.0122(2) 0.0143(3) 0.0115(2) -0.0004(2) 0.00006(17) 0.00176(19)
S2 0.0187(3) 0.0095(3) 0.0200(3) 0.0013(2) -0.00073(19) 0.00207(19)
O12 0.0142(8) 0.0215(10) 0.0173(9) 0.0018(6) -0.0030(6) -0.0001(6)
O121 0.0140(7) 0.0132(8) 0.0178(8) -0.0008(6) 0.0006(6) 0.0039(6)
O22 0.0264(9) 0.0259(10) 0.0265(9) 0.0065(8) 0.0057(7) -0.0069(7)
O11 0.0155(8) 0.0126(8) 0.0184(8) 0.0019(7) -0.0036(6) -0.0001(6)
O13 0.0217(9) 0.0268(10) 0.0164(8) -0.0031(7) 0.0065(6) 0.0014(7)
O21 0.0214(8) 0.0109(8) 0.0158(8) -0.0022(6) -0.0016(6) 0.0054(6)
O23 0.0327(10) 0.0133(9) 0.0343(11) -0.0053(8) -0.0046(8) 0.0094(7)
Na1 0.0151(6) 0.0136(7) 0.0128(6) 0.0004(4) 0.0018(5) 0.0028(4)

loop_
_atom_type_symbol
_atom_type_description
_atom_type_scat_dispersion_real
_atom_type_scat_dispersion_imag
_atom_type_scat_source
O O 0.0106 0.0060 'International Tables Vol C Tables 4.2.6.8 and 6.1.1.4'
Na Na 0.0362 0.0249 'International Tables Vol C Tables 4.2.6.8 and 6.1.1.4'
S S 0.1246 0.1234 'International Tables Vol C Tables 4.2.6.8 and 6.1.1.4'
Au Au -2.0133 8.8022 'International Tables Vol C Tables 4.2.6.8 and 6.1.1.4'

loop_
_geom_angle_atom_site_label_1
_geom_angle_atom_site_label_2
_geom_angle_atom_site_label_3
_geom_angle
_geom_angle_site_symmetry_1
_geom_angle_site_symmetry_3
O11 Au1 O11 180.0 . 3_666
O11 Au1 O21 89.29(7) . 3_666
O11 Au1 O21 90.71(7) 3_666 3_666
O11 Au1 O21 90.71(7) . .
O11 Au1 O21 89.29(7) 3_666 .
O21 Au1 O21 180.0 3_666 .
O13 S1 O12 119.97(11) . .
O13 S1 O11 112.80(10) . .
O12 S1 O11 107.50(10) . .
O13 S1 O121 108.25(10) . .
O12 S1 O121 103.19(9) . .
O11 S1 O121 103.49(9) . .
O22 S2 O23 121.65(13) . .
O22 S2 O21 112.70(11) . .
O23 S2 O21 107.69(11) . .
O22 S2 O121 108.23(10) . .
O23 S2 O121 102.31(10) . .
O21 S2 O121 102.01(9) . .
S1 O12 Na1 132.44(11) . 2_756
S1 O121 S2 122.73(10) . .
S1 O11 Au1 121.05(10) . .
S1 O13 Na1 155.97(12) . 2_656
S2 O21 Au1 118.34(10) . .
S2 O23 Na1 161.07(14) . .
O23 Na1 O23 180.00(10) . 3_756
O23 Na1 O13 96.76(7) . 4_665
O23 Na1 O13 83.24(7) 3_756 4_665
O23 Na1 O13 83.24(7) . 2_646
O23 Na1 O13 96.76(7) 3_756 2_646
O13 Na1 O13 180.0 4_665 2_646
O23 Na1 O12 97.70(6) . 2_746
O23 Na1 O12 82.30(6) 3_756 2_746
O13 Na1 O12 94.58(6) 4_665 2_746
O13 Na1 O12 85.42(6) 2_646 2_746
O23 Na1 O12 82.30(6) . 4_565
O23 Na1 O12 97.70(6) 3_756 4_565
O13 Na1 O12 85.42(6) 4_665 4_565
O13 Na1 O12 94.58(6) 2_646 4_565
O12 Na1 O12 180.0 2_746 4_565

loop_
_geom_bond_atom_site_label_1
_geom_bond_atom_site_label_2
_geom_bond_distance
_geom_bond_site_symmetry_2
Au1 O11 1.9771(16) .
Au1 O11 1.9771(16) 3_666
Au1 O21 1.9829(16) 3_666
Au1 O21 1.9829(16) .
S1 O13 1.4179(18) .
S1 O12 1.4189(18) .
S1 O11 1.5235(17) .
S1 O121 1.6097(17) .
S2 O22 1.4120(19) .
S2 O23 1.4132(19) .
S2 O21 1.5244(17) .
S2 O121 1.6410(17) .
O12 Na1 2.3556(18) 2_756
O13 Na1 2.3356(17) 2_656
O23 Na1 2.3223(18) .
Na1 O23 2.3223(18) 3_756
Na1 O13 2.3356(17) 4_665
Na1 O13 2.3356(17) 2_646
Na1 O12 2.3556(18) 2_746
Na1 O12 2.3556(18) 4_565

loop_
_geom_torsion_atom_site_label_1
_geom_torsion_atom_site_label_2
_geom_torsion_atom_site_label_3
_geom_torsion_atom_site_label_4
_geom_torsion
_geom_torsion_site_symmetry_1
_geom_torsion_site_symmetry_4
O13 S1 O12 Na1 16.67(18) . 2_756
O11 S1 O12 Na1 147.27(12) . 2_756
O121 S1 O12 Na1 -103.75(13) . 2_756
O13 S1 O121 S2 57.83(15) . .
O12 S1 O121 S2 -174.03(12) . .
O11 S1 O121 S2 -62.08(14) . .
O22 S2 O121 S1 -53.41(15) . .
O23 S2 O121 S1 177.01(13) . .
O21 S2 O121 S1 65.64(14) . .
O13 S1 O11 Au1 -58.58(15) . .
O12 S1 O11 Au1 166.94(11) . .
O121 S1 O11 Au1 58.17(13) . .
O21 Au1 O11 S1 125.62(12) 3_666 .
O21 Au1 O11 S1 -54.38(12) . .
O12 S1 O13 Na1 103.3(3) . 2_656
O11 S1 O13 Na1 -25.0(3) . 2_656
O121 S1 O13 Na1 -138.9(3) . 2_656
O22 S2 O21 Au1 51.87(14) . .
O23 S2 O21 Au1 -171.21(11) . .
O121 S2 O21 Au1 -63.96(12) . .
O11 Au1 O21 S2 57.54(11) . .
O11 Au1 O21 S2 -122.46(11) 3_666 .
O22 S2 O23 Na1 -27.3(4) . .
O21 S2 O23 Na1 -159.5(4) . .
O121 S2 O23 Na1 93.4(4) . .
S2 O23 Na1 O13 -147.4(4) . 4_665
S2 O23 Na1 O13 32.6(4) . 2_646
S2 O23 Na1 O12 -51.8(4) . 2_746
S2 O23 Na1 O12 128.2(4) . 4_565
